data_7708146
loop_
_publ_author_name
'Liao, Sicheng'
'Liu, Tianlin'
'Zhou, Zhiyu'
'Wang, Kangcai'
'Song, Siwei'
'Zhang, Qinghua'

_publ_section_title
;
 Energetic isomers of bridged oxadiazole nitramines: the effect of
 asymmetric heterocyclics on stability and energetic properties
;
_journal_name_full 'Dalton Transactions'
_journal_paper_doi 10.1039/D1DT02404C
_journal_year 2021
_chemical_formula_moiety 'C4 N8 O6, 2(H2 O), 2(H4 N)'
_chemical_formula_sum 'C4 H12 N10 O8'
_chemical_formula_weight 328.24
_space_group_crystal_system monoclinic
_space_group_IT_number 14
_space_group_name_Hall '-P 2yn'
_space_group_name_H-M_alt 'P 1 21/n 1'
_atom_sites_solution_hydrogens difmap
_audit_block_doi 10.5517/ccdc.csd.cc27x46j
_audit_creation_date 2021-08-09
_audit_creation_method
;
Olex2 1.5-dev
(compiled 2021.06.29 svn.r12e2184c for OlexSys, GUI svn.r6225)
;
_audit_update_record
;
2021-08-14 deposited with the CCDC.	2021-08-26 downloaded from the CCDC.
;
_cell_angle_alpha 90
_cell_angle_beta 95.397(2)
_cell_angle_gamma 90
_cell_formula_units_Z 2
_cell_length_a 6.7783(4)
_cell_length_b 6.9837(4)
_cell_length_c 13.3471(8)
_cell_measurement_reflns_used 1617
_cell_measurement_temperature 150.0
_cell_measurement_theta_max 25.395
_cell_measurement_theta_min 3.296
_cell_volume 629.02(6)
_computing_cell_refinement 'SAINT V8.38A (Bruker, 2018)'
_computing_data_collection 'SMART (Bruker, 2016)'
_computing_data_reduction 'SAINT V8.38A (Bruker, 2018)'
_computing_molecular_graphics 'Olex2 1.5-dev (Dolomanov et al., 2009)'
_computing_publication_material 'Olex2 1.5-dev (Dolomanov et al., 2009)'
_computing_structure_refinement 'SHELXL 2018/3 (Sheldrick, 2015)'
_computing_structure_solution 'SHELXT 2018/2 (Sheldrick, 2018)'
_diffrn_ambient_temperature 150.00
_diffrn_measured_fraction_theta_full 0.996
_diffrn_measured_fraction_theta_max 0.994
_diffrn_measurement_device_type 'Bruker P4'
_diffrn_measurement_method '\w scans'
_diffrn_radiation_type MoK\a
_diffrn_radiation_wavelength 0.71073
_diffrn_reflns_av_R_equivalents 0.0471
_diffrn_reflns_av_unetI/netI 0.0408
_diffrn_reflns_Laue_measured_fraction_full 0.996
_diffrn_reflns_Laue_measured_fraction_max 0.994
_diffrn_reflns_limit_h_max 8
_diffrn_reflns_limit_h_min -8
_diffrn_reflns_limit_k_max 8
_diffrn_reflns_limit_k_min -8
_diffrn_reflns_limit_l_max 16
_diffrn_reflns_limit_l_min -16
_diffrn_reflns_number 5006
_diffrn_reflns_point_group_measured_fraction_full 0.996
_diffrn_reflns_point_group_measured_fraction_max 0.994
_diffrn_reflns_theta_full 25.242
_diffrn_reflns_theta_max 25.990
_diffrn_reflns_theta_min 3.255
_exptl_absorpt_coefficient_mu 0.162
_exptl_absorpt_correction_T_max 0.0932
_exptl_absorpt_correction_T_min 0.0672
_exptl_absorpt_correction_type multi-scan
_exptl_absorpt_process_details
;
SADABS-2016/2 (Bruker,2016/2) was used for absorption correction.
wR2(int) was 0.1084 before and 0.0494 after correction.
The Ratio of minimum to maximum transmission is 0.7210.
The \l/2 correction factor is Not present.
;
_exptl_crystal_colour 'clear whiteish colourless'
_exptl_crystal_colour_lustre clear
_exptl_crystal_colour_modifier whiteish
_exptl_crystal_colour_primary colourless
_exptl_crystal_density_diffrn 1.733
_exptl_crystal_description block
_exptl_crystal_F_000 340
_exptl_crystal_size_max 0.19
_exptl_crystal_size_mid 0.18
_exptl_crystal_size_min 0.16
_refine_diff_density_max 0.208
_refine_diff_density_min -0.232
_refine_diff_density_rms 0.050
_refine_ls_extinction_coef 0.020(5)
_refine_ls_extinction_expression Fc^*^=kFc[1+0.001xFc^2^\l^3^/sin(2\q)]^-1/4^
_refine_ls_extinction_method 'SHELXL-2018/3 (Sheldrick 2018)'
_refine_ls_goodness_of_fit_ref 1.129
_refine_ls_hydrogen_treatment refall
_refine_ls_matrix_type full
_refine_ls_number_parameters 152
_refine_ls_number_reflns 1230
_refine_ls_number_restraints 70
_refine_ls_restrained_S_all 1.102
_refine_ls_R_factor_all 0.0602
_refine_ls_R_factor_gt 0.0384
_refine_ls_shift/su_max 0.000
_refine_ls_shift/su_mean 0.000
_refine_ls_structure_factor_coef Fsqd
_refine_ls_weighting_details 'w=1/[\s^2^(Fo^2^)+(0.0257P)^2^+0.3127P] where P=(Fo^2^+2Fc^2^)/3'
_refine_ls_weighting_scheme calc
_refine_ls_wR_factor_gt 0.0762
_refine_ls_wR_factor_ref 0.0874
_reflns_Friedel_coverage 0.000
_reflns_number_gt 950
_reflns_number_total 1230
_reflns_threshold_expression 'I > 2\s(I)'
_cod_data_source_file d1dt02404c2.cif
_cod_data_source_block 1
_cod_database_code 7708146
_shelx_shelxl_version_number 2018/3
_shelx_space_group_comment
;
The symmetry employed for this shelxl refinement is uniquely defined
by the following loop, which should always be used as a source of
symmetry information in preference to the above space-group names.
They are only intended as comments.
;
_olex2_refinement_description
;
1. Restrained distances
 N7-C4B \\sim N7-C4A
 with sigma of 0.001
2. Uiso/Uaniso restraints and constraints
Uanis(N6) \\sim Ueq, Uanis(O4) \\sim Ueq: with sigma of 0.1 and sigma for
terminal atoms of 0.2
3. Rigid body (RIGU) restrains
 O4, N6, C4B, C2, N4, O1, N1, C4A
 with sigma for 1-2 distances of 0.001 and sigma for 1-3 distances of 0.001
4. Others
 Fixed Sof: O4(0.5) N6(0.5) C4B(0.5) O1(0.5) N1(0.5) C4A(0.5)
;
_olex2_submission_special_instructions 'No special instructions were received'

loop_
_space_group_symop_operation_xyz
'x, y, z'
'-x+1/2, y+1/2, -z+1/2'
'-x, -y, -z'
'x-1/2, -y-1/2, z-1/2'

loop_
_atom_site_label
_atom_site_type_symbol
_atom_site_fract_x
_atom_site_fract_y
_atom_site_fract_z
_atom_site_U_iso_or_equiv
_atom_site_adp_type
_atom_site_occupancy
_atom_site_site_symmetry_order
_atom_site_calc_flag
_atom_site_refinement_flags_posn
_atom_site_refinement_flags_adp
_atom_site_refinement_flags_occupancy
_atom_site_disorder_assembly
_atom_site_disorder_group
O6 O 0.6058(2) 0.20340(19) 0.51137(11) 0.0282(4) Uani 1 1 d . . . . .
O8 O 0.6403(2) 0.3782(2) 0.28128(13) 0.0290(4) Uani 1 1 d . . . . .
O4 O 0.879(4) 0.778(3) 0.4634(13) 0.022(3) Uani 0.5 1 d . U P A 1
N6 N 0.845(5) 0.711(4) 0.6147(14) 0.027(3) Uani 0.5 1 d . U P A 1
N10 N 0.5111(3) -0.0035(3) 0.30605(16) 0.0267(5) Uani 1 1 d . . . . .
N7 N 0.7339(2) 0.4843(2) 0.48680(12) 0.0227(4) Uani 1 1 d D . . . .
N8 N 0.6812(2) 0.3522(2) 0.55131(13) 0.0228(4) Uani 1 1 d . . . . .
C4B C 0.816(3) 0.6533(12) 0.5194(9) 0.023(2) Uani 0.5 1 d D . P A 2
H10A H 0.475(5) -0.058(4) 0.371(3) 0.075(10) Uiso 1 1 d . . . . .
H10B H 0.539(4) 0.133(4) 0.309(2) 0.062(9) Uiso 1 1 d . . . . .
H10C H 0.417(5) -0.019(4) 0.259(2) 0.061(10) Uiso 1 1 d . . . . .
H10D H 0.628(4) -0.068(4) 0.286(2) 0.060(8) Uiso 1 1 d . . . . .
H8A H 0.659(4) 0.427(4) 0.342(2) 0.064(10) Uiso 1 1 d . . . . .
H8B H 0.563(5) 0.450(4) 0.245(2) 0.062(10) Uiso 1 1 d . . . . .
O2 O 0.7031(2) 0.3700(2) 0.64401(11) 0.0313(4) Uani 1 1 d . . . . .
C2 C 0.9552(3) 0.9162(3) 0.52105(16) 0.0230(5) Uani 1 1 d . . . . .
N4 N 0.9425(3) 0.8884(2) 0.61615(13) 0.0255(4) Uani 1 1 d . . . . .
O1 O 0.850(3) 0.706(3) 0.6243(11) 0.023(2) Uani 0.5 1 d . . P A 2
N1 N 0.879(5) 0.770(4) 0.4571(17) 0.025(3) Uani 0.5 1 d . . P A 2
C4A C 0.816(2) 0.6429(12) 0.5324(8) 0.019(2) Uani 0.5 1 d D . P A 1

loop_
_atom_site_aniso_label
_atom_site_aniso_U_11
_atom_site_aniso_U_22
_atom_site_aniso_U_33
_atom_site_aniso_U_23
_atom_site_aniso_U_13
_atom_site_aniso_U_12
O6 0.0298(8) 0.0191(7) 0.0354(9) -0.0034(7) 0.0009(7) -0.0053(6)
O8 0.0336(9) 0.0275(8) 0.0254(10) 0.0023(7) 0.0000(8) 0.0028(7)
O4 0.023(6) 0.021(3) 0.024(2) 0.0037(17) 0.005(2) -0.004(3)
N6 0.034(8) 0.022(3) 0.025(3) 0.0021(19) 0.004(3) -0.007(4)
N10 0.0292(11) 0.0263(10) 0.0241(11) -0.0021(9) 0.0006(10) -0.0028(9)
N7 0.0253(9) 0.0210(9) 0.0221(9) 0.0027(7) 0.0031(8) -0.0018(7)
N8 0.0214(9) 0.0214(9) 0.0253(10) 0.0003(7) 0.0015(8) 0.0003(7)
C4B 0.021(5) 0.020(3) 0.026(3) 0.000(2) -0.002(3) 0.002(3)
O2 0.0384(10) 0.0343(9) 0.0209(8) 0.0022(6) 0.0009(7) -0.0087(7)
C2 0.0193(10) 0.0203(9) 0.0292(10) 0.0016(8) 0.0006(8) 0.0007(7)
N4 0.0276(10) 0.0191(8) 0.0296(9) 0.0005(7) 0.0009(7) -0.0038(7)
O1 0.022(5) 0.017(2) 0.027(3) -0.001(2) -0.002(3) -0.002(3)
N1 0.025(7) 0.019(3) 0.030(3) 0.000(2) 0.000(3) 0.000(4)
C4A 0.013(4) 0.021(2) 0.023(3) 0.0050(18) 0.004(3) 0.001(3)

loop_
_atom_type_symbol
_atom_type_description
_atom_type_scat_dispersion_real
_atom_type_scat_dispersion_imag
_atom_type_scat_source
C C 0.0033 0.0016 'International Tables Vol C Tables 4.2.6.8 and 6.1.1.4'
H H 0.0000 0.0000 'International Tables Vol C Tables 4.2.6.8 and 6.1.1.4'
N N 0.0061 0.0033 'International Tables Vol C Tables 4.2.6.8 and 6.1.1.4'
O O 0.0106 0.0060 'International Tables Vol C Tables 4.2.6.8 and 6.1.1.4'

loop_
_geom_angle_atom_site_label_1
_geom_angle_atom_site_label_2
_geom_angle_atom_site_label_3
_geom_angle
_geom_angle_site_symmetry_1
_geom_angle_site_symmetry_3
_geom_angle_publ_flag
H8A O8 H8B 109(3) . . ?
C2 O4 C4A 103.6(11) . . ?
C4A N6 N4 113.6(15) . . ?
H10A N10 H10B 114(2) . . ?
H10A N10 H10C 111(3) . . ?
H10A N10 H10D 109(2) . . ?
H10B N10 H10C 106(3) . . ?
H10B N10 H10D 108(2) . . ?
H10C N10 H10D 108(2) . . ?
N8 N7 C4B 121.4(5) . . ?
N8 N7 C4A 113.5(5) . . ?
O6 N8 N7 114.96(16) . . ?
O2 N8 O6 120.88(16) . . ?
O2 N8 N7 124.15(17) . . ?
N7 C4B O1 123.7(10) . . ?
N1 C4B N7 120.2(11) . . ?
N1 C4B O1 116.0(11) . . ?
O4 C2 C2 121.4(10) . 3_776 ?
N4 C2 O4 114.0(10) . . ?
N4 C2 C2 124.6(2) . 3_776 ?
N4 C2 N1 115.7(12) . . ?
N1 C2 C2 119.7(12) . 3_776 ?
C2 N4 N6 101.1(8) . . ?
C2 N4 O1 106.2(6) . . ?
N4 O1 C4B 100.6(10) . . ?
C4B N1 C2 101.4(14) . . ?
N6 C4A O4 107.5(12) . . ?
N6 C4A N7 139.5(13) . . ?
N7 C4A O4 112.9(9) . . ?

loop_
_geom_bond_atom_site_label_1
_geom_bond_atom_site_label_2
_geom_bond_distance
_geom_bond_site_symmetry_2
_geom_bond_publ_flag
O6 N8 1.255(2) . ?
O8 H8A 0.88(3) . ?
O8 H8B 0.84(3) . ?
O4 C2 1.310(16) . ?
O4 C4A 1.41(2) . ?
N6 N4 1.40(2) . ?
N6 C4A 1.20(3) . ?
N10 H10A 1.00(3) . ?
N10 H10B 0.97(3) . ?
N10 H10C 0.86(3) . ?
N10 H10D 0.97(3) . ?
N7 N8 1.333(2) . ?
N7 C4B 1.358(3) . ?
N7 C4A 1.358(3) . ?
N8 O2 1.239(2) . ?
C4B O1 1.45(2) . ?
C4B N1 1.27(3) . ?
C2 C2 1.456(4) 3_776 ?
C2 N4 1.295(3) . ?
C2 N1 1.40(2) . ?
N4 O1 1.429(17) . ?

loop_
_geom_hbond_atom_site_label_D
_geom_hbond_atom_site_label_H
_geom_hbond_atom_site_label_A
_geom_hbond_distance_DH
_geom_hbond_distance_HA
_geom_hbond_distance_DA
_geom_hbond_angle_DHA
_geom_hbond_site_symmetry_A
_geom_hbond_publ_flag
N10 H10A O6 1.00(3) 1.99(3) 2.980(2) 171(3) 3_656 yes
N10 H10B O8 0.97(3) 1.89(3) 2.835(2) 162(2) . yes
N10 H10C N6 0.86(3) 2.36(4) 3.06(2) 139(3) 4_565 yes
N10 H10D O8 0.97(3) 1.92(3) 2.853(2) 161(2) 2_645 yes
O8 H8A N7 0.88(3) 1.99(3) 2.855(2) 167(3) . yes

loop_
_geom_torsion_atom_site_label_1
_geom_torsion_atom_site_label_2
_geom_torsion_atom_site_label_3
_geom_torsion_atom_site_label_4
_geom_torsion
_geom_torsion_site_symmetry_1
_geom_torsion_site_symmetry_2
_geom_torsion_site_symmetry_3
_geom_torsion_site_symmetry_4
_geom_torsion_publ_flag
O4 C2 N4 N6 0(2) . . . . ?
N7 C4B O1 N4 177.9(13) . . . . ?
N7 C4B N1 C2 -177.9(16) . . . . ?
N8 N7 C4B O1 -1(3) . . . . ?
N8 N7 C4B N1 174(2) . . . . ?
N8 N7 C4A O4 177.6(14) . . . . ?
N8 N7 C4A N6 -7(4) . . . . ?
C4B N7 N8 O6 179.4(9) . . . . ?
C4B N7 N8 O2 -0.8(10) . . . . ?
C2 O4 C4A N6 4(3) . . . . ?
C2 O4 C4A N7 -179.0(15) . . . . ?
C2 C2 N4 N6 179.7(14) 3_776 . . . ?
C2 C2 N4 O1 -178.6(11) 3_776 . . . ?
C2 C2 N1 C4B -179.9(14) 3_776 . . . ?
C2 N4 O1 C4B -1.3(19) . . . . ?
N4 N6 C4A O4 -5(4) . . . . ?
N4 N6 C4A N7 180.0(17) . . . . ?
N4 C2 N1 C4B 1(3) . . . . ?
O1 C4B N1 C2 -2(3) . . . . ?
N1 C4B O1 N4 2(3) . . . . ?
N1 C2 N4 O1 0(2) . . . . ?
C4A O4 C2 C2 177.8(10) . . . 3_776 ?
C4A O4 C2 N4 -2(2) . . . . ?
C4A N6 N4 C2 3(3) . . . . ?
C4A N7 N8 O6 -179.6(8) . . . . ?
C4A N7 N8 O2 0.3(9) . . . . ?
